data_8105531
loop_
_publ_author_name
'Fang, Wang'
'Yigang, Chen'

_publ_section_title
;
 Crystal structure of sodium caesium zinc phosphate, NaCsZnP2O7
;
_journal_issue 1
_journal_name_full 'Zeitschrift f\"ur Kristallographie - New Crystal Structures'
_journal_page_first 33
_journal_page_last 34
_journal_paper_doi 10.1515/ncrs-2018-0101
_journal_volume 234
_journal_year 2018
_chemical_formula_moiety 'Cs Na O7 P2 Zn'
_chemical_formula_sum 'Cs Na O7 P2 Zn'
_chemical_formula_weight 395.21
_space_group_crystal_system monoclinic
_space_group_IT_number 14
_space_group_name_Hall '-P 2yn'
_space_group_name_H-M_alt 'P 1 21/n 1'
_atom_sites_solution_hydrogens .
_atom_sites_solution_primary direct
_cell_angle_alpha 90
_cell_angle_beta 91.249(3)
_cell_angle_gamma 90
_cell_formula_units_Z 4
_cell_length_a 7.3873(3)
_cell_length_b 7.6637(2)
_cell_length_c 12.9658(4)
_cell_measurement_reflns_used 2014
_cell_measurement_temperature 293(2)
_cell_measurement_theta_max 29.9710
_cell_measurement_theta_min 3.1090
_cell_volume 733.87(4)
_computing_molecular_graphics 'Olex2 (Dolomanov et al., 2009)'
_computing_publication_material 'Olex2 (Dolomanov et al., 2009)'
_computing_structure_refinement 'ShelXL (Sheldrick, 2015)'
_computing_structure_solution 'ShelXS (Sheldrick, 2008)'
_diffrn_ambient_temperature 293(2)
_diffrn_measured_fraction_theta_full 1.000
_diffrn_measured_fraction_theta_max 1.000
_diffrn_measurement_device_type 'multiwire proportional'
_diffrn_measurement_method 'phi and omega scans'
_diffrn_radiation_monochromator graphite
_diffrn_radiation_type MoK\a
_diffrn_radiation_wavelength 0.71073
_diffrn_reflns_av_R_equivalents 0.0334
_diffrn_reflns_av_unetI/netI 0.0312
_diffrn_reflns_Laue_measured_fraction_full 1.000
_diffrn_reflns_Laue_measured_fraction_max 1.000
_diffrn_reflns_limit_h_max 6
_diffrn_reflns_limit_h_min -9
_diffrn_reflns_limit_k_max 9
_diffrn_reflns_limit_k_min -9
_diffrn_reflns_limit_l_max 16
_diffrn_reflns_limit_l_min -16
_diffrn_reflns_number 5402
_diffrn_reflns_point_group_measured_fraction_full 1.000
_diffrn_reflns_point_group_measured_fraction_max 1.000
_diffrn_reflns_theta_full 25.242
_diffrn_reflns_theta_max 26.371
_diffrn_reflns_theta_min 3.088
_exptl_absorpt_coefficient_mu 8.723
_exptl_absorpt_correction_T_max 1.00000
_exptl_absorpt_correction_T_min 0.84206
_exptl_absorpt_correction_type multi-scan
_exptl_crystal_colour colourless
_exptl_crystal_density_diffrn 3.577
_exptl_crystal_density_meas .
_exptl_crystal_density_method 'not measured'
_exptl_crystal_description block
_exptl_crystal_F_000 728
_exptl_crystal_size_max 0.25
_exptl_crystal_size_mid 0.15
_exptl_crystal_size_min 0.10
_refine_diff_density_max 0.902
_refine_diff_density_min -1.068
_refine_diff_density_rms 0.153
_refine_ls_extinction_coef 0.110(2)
_refine_ls_extinction_expression Fc^*^=kFc[1+0.001xFc^2^\l^3^/sin(2\q)]^-1/4^
_refine_ls_extinction_method 'SHELXL-2014/7 (Sheldrick 2014'
_refine_ls_goodness_of_fit_ref 1.083
_refine_ls_hydrogen_treatment undef
_refine_ls_matrix_type full
_refine_ls_number_parameters 110
_refine_ls_number_reflns 1505
_refine_ls_number_restraints 0
_refine_ls_restrained_S_all 1.083
_refine_ls_R_factor_all 0.0246
_refine_ls_R_factor_gt 0.0221
_refine_ls_shift/su_max 0.001
_refine_ls_shift/su_mean 0.000
_refine_ls_structure_factor_coef Fsqd
_refine_ls_weighting_details 'w=1/[\s^2^(Fo^2^)+(0.0301P)^2^+0.3364P] where P=(Fo^2^+2Fc^2^)/3'
_refine_ls_weighting_scheme calc
_refine_ls_wR_factor_gt 0.0554
_refine_ls_wR_factor_ref 0.0569
_reflns_Friedel_coverage 0.000
_reflns_Friedel_fraction_full .
_reflns_Friedel_fraction_max .
_reflns_number_gt 1398
_reflns_number_total 1505
_reflns_threshold_expression 'I > 2\s(I)'
_cod_data_source_file suppl_ncrs-2018-0101_suppl.cif
_cod_data_source_block y-4244
_cod_database_code 8105531
_shelx_space_group_comment
;
The symmetry employed for this shelxl refinement is uniquely defined
by the following loop, which should always be used as a source of
symmetry information in preference to the above space-group names.
They are only intended as comments.
;
_olex2_refinement_description
;
;
_olex2_submission_special_instructions 'No special instructions were received'

loop_
_space_group_symop_operation_xyz
'x, y, z'
'-x+1/2, y+1/2, -z+1/2'
'-x, -y, -z'
'x-1/2, -y-1/2, z-1/2'

loop_
_atom_site_label
_atom_site_type_symbol
_atom_site_fract_x
_atom_site_fract_y
_atom_site_fract_z
_atom_site_U_iso_or_equiv
_atom_site_adp_type
_atom_site_occupancy
_atom_site_site_symmetry_order
_atom_site_calc_flag
_atom_site_refinement_flags_posn
_atom_site_refinement_flags_adp
_atom_site_refinement_flags_occupancy
_atom_site_disorder_assembly
_atom_site_disorder_group
Cs1 Cs 0.09609(3) 0.78029(3) 0.89360(2) 0.02010(14) Uani 1 1 d . . . . .
Zn1 Zn -0.15993(6) 1.01716(5) 0.62474(3) 0.01113(15) Uani 1 1 d . . . . .
P1 P 0.03416(13) 0.72499(11) 1.20409(8) 0.0095(2) Uani 1 1 d . . . . .
P2 P 0.18158(13) 0.78392(11) 0.58893(8) 0.0099(2) Uani 1 1 d . . . . .
Na1 Na -0.1172(2) 0.5184(2) 0.61397(12) 0.0157(3) Uani 1 1 d . . . . .
O1 O 0.3186(3) 0.7985(3) 0.6872(2) 0.0134(6) Uani 1 1 d . . . . .
O3 O -0.0013(4) 0.8177(3) 0.6378(2) 0.0159(6) Uani 1 1 d . . . . .
O5 O 0.1871(4) 0.6034(3) 0.5457(2) 0.0187(6) Uani 1 1 d . . . . .
O6 O 0.2376(4) 0.9286(3) 0.5156(2) 0.0177(6) Uani 1 1 d . . . . .
O7 O 0.1031(3) 0.8584(3) 1.1313(2) 0.0172(6) Uani 1 1 d . . . . .
O2 O 0.0490(4) 0.7733(3) 1.3182(2) 0.0159(6) Uani 1 1 d . . . . .
O4 O 0.1139(4) 0.5421(3) 1.1921(2) 0.0165(6) Uani 1 1 d . . . . .

loop_
_atom_site_aniso_label
_atom_site_aniso_U_11
_atom_site_aniso_U_22
_atom_site_aniso_U_33
_atom_site_aniso_U_23
_atom_site_aniso_U_13
_atom_site_aniso_U_12
Cs1 0.0264(2) 0.01570(19) 0.01828(19) -0.00085(9) 0.00171(12) -0.00372(9)
Zn1 0.0114(3) 0.0106(2) 0.0114(3) -0.00016(16) 0.00102(17) -0.00049(16)
P1 0.0105(5) 0.0093(5) 0.0088(5) -0.0003(3) 0.0001(4) -0.0009(3)
P2 0.0105(5) 0.0096(5) 0.0097(5) 0.0002(3) -0.0001(4) -0.0001(3)
Na1 0.0166(8) 0.0143(8) 0.0162(8) -0.0006(5) 0.0011(6) 0.0002(6)
O1 0.0109(14) 0.0192(14) 0.0102(14) -0.0012(10) -0.0004(11) 0.0008(10)
O3 0.0122(14) 0.0160(13) 0.0197(15) 0.0005(11) 0.0036(11) 0.0031(10)
O5 0.0218(15) 0.0137(13) 0.0204(15) -0.0068(11) -0.0035(12) 0.0028(11)
O6 0.0236(15) 0.0181(13) 0.0113(14) 0.0042(10) -0.0016(11) -0.0068(11)
O7 0.0155(14) 0.0185(14) 0.0177(15) 0.0065(11) 0.0010(11) -0.0040(11)
O2 0.0214(16) 0.0137(13) 0.0123(15) -0.0015(10) -0.0030(12) -0.0039(10)
O4 0.0135(14) 0.0127(13) 0.0237(16) -0.0004(11) 0.0065(11) 0.0026(10)

loop_
_atom_type_symbol
_atom_type_description
_atom_type_scat_dispersion_real
_atom_type_scat_dispersion_imag
_atom_type_scat_source
Cs Cs -0.3680 2.1192 'International Tables Vol C Tables 4.2.6.8 and 6.1.1.4'
Na Na 0.0362 0.0249 'International Tables Vol C Tables 4.2.6.8 and 6.1.1.4'
O O 0.0106 0.0060 'International Tables Vol C Tables 4.2.6.8 and 6.1.1.4'
P P 0.1023 0.0942 'International Tables Vol C Tables 4.2.6.8 and 6.1.1.4'
Zn Zn 0.2839 1.4301 'International Tables Vol C Tables 4.2.6.8 and 6.1.1.4'

loop_
_geom_angle_atom_site_label_1
_geom_angle_atom_site_label_2
_geom_angle_atom_site_label_3
_geom_angle
_geom_angle_site_symmetry_1
_geom_angle_site_symmetry_3
Zn1 Cs1 Na1 135.38(3) 2_446 4_676
O1 Cs1 Zn1 115.10(5) . 2_446
O1 Cs1 Na1 108.78(5) . 4_676
O1 Cs1 O3 43.47(6) . .
O1 Cs1 O5 150.53(6) . 4_576
O1 Cs1 O6 98.43(7) . 2_546
O1 Cs1 O6 144.26(6) . 4_576
O1 Cs1 O2 42.28(6) . 4_675
O3 Cs1 Zn1 79.77(5) . 2_446
O3 Cs1 Na1 142.66(5) . 4_676
O3 Cs1 O5 109.76(6) . 4_576
O3 Cs1 O6 109.52(6) . 4_576
O3 Cs1 O2 85.46(6) . 4_675
O5 Cs1 Zn1 152.59(6) 2_556 2_446
O5 Cs1 Zn1 57.85(4) 4_576 2_446
O5 Cs1 Na1 37.10(5) 2_556 4_676
O5 Cs1 Na1 87.20(5) 4_576 4_676
O5 Cs1 O1 84.43(7) 2_556 .
O5 Cs1 O3 106.47(7) 2_556 .
O5 Cs1 O5 95.52(6) 2_556 4_576
O5 Cs1 O6 130.85(7) 2_556 4_576
O5 Cs1 O6 113.41(7) 2_556 2_546
O5 Cs1 O7 63.46(7) 2_556 3_577
O5 Cs1 O7 66.01(7) 2_556 .
O5 Cs1 O2 70.71(7) 2_556 4_675
O5 Cs1 O4 173.99(7) 2_556 3_567
O6 Cs1 Zn1 83.89(5) 2_546 2_446
O6 Cs1 Zn1 30.45(4) 4_576 2_446
O6 Cs1 Na1 82.11(5) 2_546 4_676
O6 Cs1 Na1 104.94(5) 4_576 4_676
O6 Cs1 O3 120.41(6) 2_546 .
O6 Cs1 O5 108.43(6) 2_546 4_576
O6 Cs1 O5 41.01(6) 4_576 4_576
O6 Cs1 O6 74.63(7) 2_546 4_576
O6 Cs1 O2 143.39(6) 4_576 4_675
O6 Cs1 O2 69.08(7) 2_546 4_675
O7 Cs1 Zn1 99.11(5) . 2_446
O7 Cs1 Zn1 93.81(5) 3_577 2_446
O7 Cs1 Na1 36.52(5) . 4_676
O7 Cs1 Na1 88.38(5) 3_577 4_676
O7 Cs1 O1 145.25(7) . .
O7 Cs1 O1 97.15(7) 3_577 .
O7 Cs1 O3 160.56(7) . .
O7 Cs1 O3 74.75(6) 3_577 .
O7 Cs1 O5 57.65(6) 3_577 4_576
O7 Cs1 O5 55.59(6) . 4_576
O7 Cs1 O6 78.46(7) . 2_546
O7 Cs1 O6 68.91(6) . 4_576
O7 Cs1 O6 163.70(7) 3_577 2_546
O7 Cs1 O6 95.27(6) 3_577 4_576
O7 Cs1 O7 86.01(7) . 3_577
O7 Cs1 O2 121.17(6) 3_577 4_675
O7 Cs1 O2 107.38(7) . 4_675
O2 Cs1 Zn1 136.69(4) 4_675 2_446
O2 Cs1 Na1 75.06(5) 4_675 4_676
O2 Cs1 O5 162.25(6) 4_675 4_576
O4 Cs1 Zn1 30.83(5) 3_567 2_446
O4 Cs1 Na1 147.92(6) 3_567 4_676
O4 Cs1 O1 89.83(7) 3_567 .
O4 Cs1 O3 67.92(7) 3_567 .
O4 Cs1 O5 88.59(6) 3_567 4_576
O4 Cs1 O6 69.17(7) 3_567 2_546
O4 Cs1 O6 54.69(6) 3_567 4_576
O4 Cs1 O7 120.00(7) 3_567 .
O4 Cs1 O7 115.71(7) 3_567 3_577
O4 Cs1 O2 106.08(6) 3_567 4_675
Cs1 Zn1 Cs1 128.848(11) 2_456 .
Cs1 Zn1 Cs1 121.800(10) 4_575 .
Cs1 Zn1 Cs1 83.800(10) 2_456 4_575
O3 Zn1 Cs1 83.19(8) . 4_575
O3 Zn1 Cs1 159.49(8) . 2_456
O3 Zn1 Cs1 49.01(8) . .
O3 Zn1 O6 114.71(12) . 3_576
O3 Zn1 O2 111.77(11) . 3_577
O3 Zn1 O4 107.44(11) . 4_575
O6 Zn1 Cs1 47.56(8) 3_576 4_575
O6 Zn1 Cs1 163.71(9) 3_576 .
O6 Zn1 Cs1 66.12(9) 3_576 2_456
O6 Zn1 O2 107.08(11) 3_576 3_577
O6 Zn1 O4 103.33(12) 3_576 4_575
O2 Zn1 Cs1 154.59(8) 3_577 4_575
O2 Zn1 Cs1 86.29(8) 3_577 2_456
O2 Zn1 Cs1 82.33(8) 3_577 .
O2 Zn1 O4 112.29(12) 3_577 4_575
O4 Zn1 Cs1 84.56(8) 4_575 .
O4 Zn1 Cs1 80.39(8) 4_575 4_575
O4 Zn1 Cs1 54.58(7) 4_575 2_456
Cs1 P1 Cs1 68.317(16) . 3_577
Cs1 P1 Cs1 89.598(18) 4_576 3_567
Cs1 P1 Cs1 80.062(18) . 3_567
Cs1 P1 Cs1 135.34(3) 3_577 3_567
Cs1 P1 Cs1 90.644(19) 3_577 4_576
Cs1 P1 Cs1 134.24(3) . 4_576
Na1 P1 Cs1 147.43(4) 3_567 3_577
Na1 P1 Cs1 71.32(4) 3_567 4_576
Na1 P1 Cs1 73.13(3) 3_567 3_567
Na1 P1 Cs1 143.01(4) 3_567 .
O1 P1 Cs1 90.55(10) 4_576 .
O1 P1 Cs1 68.61(9) 4_576 3_567
O1 P1 Cs1 44.86(10) 4_576 4_576
O1 P1 Cs1 80.64(9) 4_576 3_577
O1 P1 Na1 102.53(10) 4_576 3_567
O7 P1 Cs1 41.52(11) . 3_577
O7 P1 Cs1 132.16(11) . 4_576
O7 P1 Cs1 41.96(11) . .
O7 P1 Cs1 121.57(12) . 3_567
O7 P1 Na1 147.37(12) . 3_567
O7 P1 O1 109.95(14) . 4_576
O7 P1 O2 115.46(15) . .
O7 P1 O4 115.28(16) . .
O2 P1 Cs1 121.96(10) . 3_567
O2 P1 Cs1 57.54(11) . 4_576
O2 P1 Cs1 157.37(11) . .
O2 P1 Cs1 94.96(10) . 3_577
O2 P1 Na1 52.52(10) . 3_567
O2 P1 O1 102.01(16) . 4_576
O2 P1 O4 107.50(15) . .
O4 P1 Cs1 86.76(11) . .
O4 P1 Cs1 37.54(10) . 3_567
O4 P1 Cs1 111.22(11) . 4_576
O4 P1 Cs1 154.59(12) . 3_577
O4 P1 Na1 56.52(12) . 3_567
O4 P1 O1 105.38(14) . 4_576
Cs1 P2 Cs1 67.759(16) 4_675 2_546
Cs1 P2 Cs1 90.589(19) . 2_546
Cs1 P2 Cs1 80.882(18) 4_675 2_556
Cs1 P2 Cs1 91.330(19) . 2_556
Cs1 P2 Cs1 133.33(3) 2_556 2_546
Cs1 P2 Cs1 138.82(3) . 4_675
Na1 P2 Cs1 123.32(4) . 4_675
Na1 P2 Cs1 154.19(4) . 2_556
Na1 P2 Cs1 70.19(3) . 2_546
Na1 P2 Cs1 76.05(4) . .
O1 P2 Cs1 77.49(9) . 2_546
O1 P2 Cs1 69.66(9) . 2_556
O1 P2 Cs1 48.14(10) . .
O1 P2 Cs1 91.88(11) . 4_675
O1 P2 Na1 114.10(11) . .
O3 P2 Cs1 118.83(10) . 2_546
O3 P2 Cs1 100.06(10) . 2_556
O3 P2 Cs1 55.48(11) . .
O3 P2 Cs1 165.68(12) . 4_675
O3 P2 Na1 54.22(10) . .
O3 P2 O1 101.88(15) . .
O5 P2 Cs1 111.67(12) . .
O5 P2 Cs1 67.98(12) . 4_675
O5 P2 Cs1 32.34(10) . 2_546
O5 P2 Cs1 148.86(12) . 2_556
O5 P2 Na1 56.15(12) . .
O5 P2 O1 109.83(14) . .
O5 P2 O3 110.15(15) . .
O5 P2 O6 115.43(17) . .
O6 P2 Cs1 58.55(11) . 4_675
O6 P2 Cs1 126.24(12) . 2_546
O6 P2 Cs1 132.06(11) . .
O6 P2 Cs1 41.77(10) . 2_556
O6 P2 Na1 139.93(12) . .
O6 P2 O1 105.56(14) . .
O6 P2 O3 112.98(15) . .
Cs1 Na1 Cs1 129.65(4) 4_575 2_546
Cs1 Na1 Cs1 127.29(4) 2_446 2_546
Cs1 Na1 Cs1 71.97(3) 4_575 2_446
P1 Na1 Cs1 65.85(3) 3_567 2_546
P1 Na1 Cs1 84.41(4) 3_567 2_446
P1 Na1 Cs1 156.38(5) 3_567 4_575
P1 Na1 Na1 120.82(7) 3_567 3_566
P2 Na1 Cs1 162.95(5) . 2_446
P2 Na1 Cs1 67.93(3) . 2_546
P2 Na1 Cs1 92.39(4) . 4_575
P2 Na1 P1 111.01(5) . 3_567
P2 Na1 Na1 65.44(5) . 3_566
Na1 Na1 Cs1 71.11(5) 3_566 4_575
Na1 Na1 Cs1 58.54(4) 3_566 2_546
Na1 Na1 Cs1 113.68(6) 3_566 2_446
O3 Na1 Cs1 95.15(7) . 2_546
O3 Na1 Cs1 137.36(8) . 2_446
O3 Na1 Cs1 84.47(7) . 4_575
O3 Na1 P1 114.05(8) . 3_567
O3 Na1 P2 30.14(7) . .
O3 Na1 Na1 90.21(9) . 3_566
O3 Na1 O5 59.55(9) . .
O3 Na1 O4 92.86(10) . 3_567
O5 Na1 Cs1 67.22(8) 3_566 2_446
O5 Na1 Cs1 44.75(6) . 2_546
O5 Na1 Cs1 52.37(7) 3_566 4_575
O5 Na1 Cs1 96.67(8) . 4_575
O5 Na1 Cs1 89.48(8) 3_566 2_546
O5 Na1 Cs1 155.41(8) . 2_446
O5 Na1 P1 118.69(9) 3_566 3_567
O5 Na1 P1 105.28(8) . 3_567
O5 Na1 P2 29.50(6) . .
O5 Na1 P2 108.90(9) 3_566 .
O5 Na1 Na1 41.92(7) . 3_566
O5 Na1 Na1 46.55(8) 3_566 3_566
O5 Na1 O3 123.79(11) 3_566 .
O5 Na1 O5 88.48(10) 3_566 .
O5 Na1 O2 89.62(10) 3_566 3_567
O5 Na1 O4 113.79(10) . 3_567
O5 Na1 O4 143.34(11) 3_566 3_567
O7 Na1 Cs1 52.21(7) 4_575 2_446
O7 Na1 Cs1 175.62(9) 4_575 2_546
O7 Na1 Cs1 54.73(7) 4_575 4_575
O7 Na1 P1 110.03(9) 4_575 3_567
O7 Na1 P2 113.30(9) 4_575 .
O7 Na1 Na1 125.84(10) 4_575 3_566
O7 Na1 O3 85.16(10) 4_575 .
O7 Na1 O5 137.93(11) 4_575 .
O7 Na1 O5 93.98(11) 4_575 3_566
O7 Na1 O2 121.37(12) 4_575 3_567
O7 Na1 O4 88.15(10) 4_575 3_567
O2 Na1 Cs1 55.89(7) 3_567 2_546
O2 Na1 Cs1 76.49(7) 3_567 2_446
O2 Na1 Cs1 137.64(8) 3_567 4_575
O2 Na1 P1 29.63(7) 3_567 3_567
O2 Na1 P2 120.50(9) 3_567 .
O2 Na1 Na1 97.44(10) 3_567 3_566
O2 Na1 O3 137.36(11) 3_567 .
O2 Na1 O5 100.62(10) 3_567 .
O2 Na1 O4 58.93(9) 3_567 3_567
O4 Na1 Cs1 86.01(7) 3_567 2_446
O4 Na1 Cs1 87.47(7) 3_567 2_546
O4 Na1 Cs1 142.88(8) 3_567 4_575
O4 Na1 P1 29.93(6) 3_567 3_567
O4 Na1 P2 103.67(8) 3_567 .
O4 Na1 Na1 146.01(10) 3_567 3_566
P1 O1 Cs1 114.14(12) 4_675 .
P1 O1 P2 134.38(19) 4_675 .
P2 O1 Cs1 109.60(13) . .
Zn1 O3 Cs1 105.53(10) . .
Zn1 O3 Na1 121.13(13) . .
P2 O3 Cs1 102.75(13) . .
P2 O3 Zn1 129.70(16) . .
P2 O3 Na1 95.64(12) . .
Na1 O3 Cs1 96.28(9) . .
Cs1 O5 Cs1 84.48(6) 2_546 4_675
P2 O5 Cs1 90.35(12) . 4_675
P2 O5 Cs1 132.44(14) . 2_546
P2 O5 Na1 134.49(17) . 3_566
P2 O5 Na1 94.35(14) . .
Na1 O5 Cs1 168.87(10) . 4_675
Na1 O5 Cs1 99.61(9) . 2_546
Na1 O5 Cs1 78.04(9) 3_566 4_675
Na1 O5 Cs1 90.53(9) 3_566 2_546
Na1 O5 Na1 91.52(10) 3_566 .
Cs1 O6 Cs1 105.37(7) 2_556 4_675
Zn1 O6 Cs1 83.43(9) 3_576 4_675
Zn1 O6 Cs1 105.64(10) 3_576 2_556
P2 O6 Cs1 119.60(14) . 2_556
P2 O6 Cs1 99.65(13) . 4_675
P2 O6 Zn1 131.46(16) . 3_576
Cs1 O7 Cs1 93.99(7) . 3_577
P1 O7 Cs1 119.55(14) . .
P1 O7 Cs1 120.21(14) . 3_577
P1 O7 Na1 131.89(15) . 4_676
Na1 O7 Cs1 92.76(9) 4_676 3_577
Na1 O7 Cs1 88.75(9) 4_676 .
Zn1 O2 Cs1 112.66(11) 3_577 4_576
Zn1 O2 Na1 122.39(13) 3_577 3_567
P1 O2 Cs1 101.06(12) . 4_576
P1 O2 Zn1 126.19(16) . 3_577
P1 O2 Na1 97.86(12) . 3_567
Na1 O2 Cs1 89.03(9) 3_567 4_576
Zn1 O4 Cs1 94.59(9) 4_676 3_567
Zn1 O4 Na1 114.05(12) 4_676 3_567
P1 O4 Cs1 125.03(14) . 3_567
P1 O4 Zn1 126.36(16) . 4_676
P1 O4 Na1 93.55(14) . 3_567
Na1 O4 Cs1 101.62(9) 3_567 3_567

loop_
_geom_bond_atom_site_label_1
_geom_bond_atom_site_label_2
_geom_bond_distance
_geom_bond_site_symmetry_2
Cs1 Zn1 3.8041(5) 2_446
Cs1 Na1 3.8431(15) 4_676
Cs1 O1 3.173(3) .
Cs1 O3 3.391(3) .
Cs1 O5 3.751(3) 4_576
Cs1 O5 3.044(3) 2_556
Cs1 O6 3.501(3) 4_576
Cs1 O6 3.178(3) 2_546
Cs1 O7 3.138(3) .
Cs1 O7 3.149(3) 3_577
Cs1 O2 3.530(3) 4_675
Cs1 O4 3.110(3) 3_567
Zn1 Cs1 4.1462(5) 4_575
Zn1 Cs1 3.8041(5) 2_456
Zn1 O3 1.931(3) .
Zn1 O6 1.941(3) 3_576
Zn1 O2 1.942(2) 3_577
Zn1 O4 1.956(3) 4_575
P1 Cs1 4.1799(9) 3_567
P1 Cs1 4.1051(9) 3_577
P1 Cs1 4.1059(10) 4_576
P1 Na1 3.0587(17) 3_567
P1 O1 1.613(3) 4_576
P1 O7 1.489(3) .
P1 O2 1.526(3) .
P1 O4 1.529(3) .
P2 Cs1 4.1477(9) 2_556
P2 Cs1 4.0461(10) 4_675
P2 Cs1 4.1988(9) 2_546
P2 Na1 3.0247(18) .
P2 O1 1.614(3) .
P2 O3 1.526(3) .
P2 O5 1.494(3) .
P2 O6 1.524(3) .
Na1 Cs1 4.2628(15) 2_546
Na1 Cs1 3.9801(15) 2_446
Na1 Cs1 3.8431(15) 4_575
Na1 P1 3.0588(17) 3_567
Na1 Na1 3.469(3) 3_566
Na1 O3 2.466(3) .
Na1 O5 2.519(3) .
Na1 O5 2.319(3) 3_566
Na1 O7 2.288(3) 4_575
Na1 O2 2.450(3) 3_567
Na1 O4 2.556(3) 3_567
O1 P1 1.613(3) 4_675
O5 Cs1 3.751(3) 4_675
O5 Cs1 3.044(3) 2_546
O5 Na1 2.318(3) 3_566
O6 Cs1 3.501(3) 4_675
O6 Cs1 3.178(3) 2_556
O6 Zn1 1.941(3) 3_576
O7 Cs1 3.149(3) 3_577
O7 Na1 2.288(3) 4_676
O2 Cs1 3.530(3) 4_576
O2 Zn1 1.942(2) 3_577
O2 Na1 2.450(3) 3_567
O4 Cs1 3.110(3) 3_567
O4 Zn1 1.956(3) 4_676
O4 Na1 2.556(3) 3_567
